data_1555381
loop_
_publ_author_name
'Chung, Tsai-Wen'
'Narhe, Bharat D.'
'Lin, Chun-Cheng'
'Sun, Chung-Ming'

_publ_section_title
;
 Multicomponent Synthesis of Functionalized Tetrahydroacridinones:
 Insights into a Mechanistic Route.
;
_journal_issue 21
_journal_name_full 'Organic letters'
_journal_page_first 5368
_journal_page_last 5371
_journal_paper_doi 10.1021/acs.orglett.5b02705
_journal_volume 17
_journal_year 2015
_chemical_formula_sum 'C22 H20 N2 O5'
_chemical_formula_weight 392.40
_space_group_crystal_system orthorhombic
_space_group_IT_number 56
_space_group_name_Hall '-P 2ab 2ac'
_space_group_name_H-M_alt 'P c c n'
_atom_sites_solution_hydrogens geom
_audit_creation_method SHELXL-2014/6
_cell_angle_alpha 90
_cell_angle_beta 90
_cell_angle_gamma 90
_cell_formula_units_Z 16
_cell_length_a 22.182(4)
_cell_length_b 22.337(5)
_cell_length_c 14.877(3)
_cell_measurement_reflns_used 4988
_cell_measurement_temperature 100(2)
_cell_measurement_theta_max 21.5363
_cell_measurement_theta_min 2.4635
_cell_volume 7371(3)
_computing_cell_refinement 'SAINT V8.34A (Bruker AXS Inc., 2013)'
_computing_data_collection 'APEX2 (Bruker AXS, 2010)'
_computing_data_reduction 'SAINT V8.34A (Bruker AXS Inc., 2013)'
_computing_molecular_graphics 'SHELXTL (Sheldrick, 2008)'
_computing_publication_material SHELXTL
_computing_structure_refinement 'SHELXL-2014/6 (Sheldrick, 2014)'
_diffrn_ambient_temperature 100(2)
_diffrn_detector_area_resol_mean 8.3333
_diffrn_measured_fraction_theta_full 0.997
_diffrn_measured_fraction_theta_max 0.967
_diffrn_measurement_device_type 'Bruker APEX-II CCD'
_diffrn_measurement_method '\f and \w scans'
_diffrn_radiation_type MoK\a
_diffrn_radiation_wavelength 0.71073
_diffrn_reflns_av_R_equivalents 0.0970
_diffrn_reflns_av_unetI/netI 0.0739
_diffrn_reflns_Laue_measured_fraction_full 0.997
_diffrn_reflns_Laue_measured_fraction_max 0.967
_diffrn_reflns_limit_h_max 27
_diffrn_reflns_limit_h_min -26
_diffrn_reflns_limit_k_max 28
_diffrn_reflns_limit_k_min -27
_diffrn_reflns_limit_l_max 18
_diffrn_reflns_limit_l_min -13
_diffrn_reflns_number 51649
_diffrn_reflns_point_group_measured_fraction_full 0.997
_diffrn_reflns_point_group_measured_fraction_max 0.967
_diffrn_reflns_theta_full 25.242
_diffrn_reflns_theta_max 26.838
_diffrn_reflns_theta_min 1.294
_exptl_absorpt_coefficient_mu 0.101
_exptl_absorpt_correction_T_max 0.9485
_exptl_absorpt_correction_T_min 0.7935
_exptl_absorpt_correction_type multi-scan
_exptl_absorpt_process_details 'SADABS V2014/4 (Bruker AXS Inc.)'
_exptl_crystal_colour Yellow
_exptl_crystal_density_diffrn 1.414
_exptl_crystal_density_meas ?
_exptl_crystal_density_method 'not measured'
_exptl_crystal_description Tabullar
_exptl_crystal_F_000 3296
_exptl_crystal_size_max 0.30
_exptl_crystal_size_mid 0.28
_exptl_crystal_size_min 0.09
_refine_diff_density_max 0.507
_refine_diff_density_min -0.815
_refine_diff_density_rms 0.150
_refine_ls_extinction_method none
_refine_ls_goodness_of_fit_ref 0.987
_refine_ls_hydrogen_treatment constr
_refine_ls_matrix_type full
_refine_ls_number_parameters 527
_refine_ls_number_reflns 7647
_refine_ls_number_restraints 0
_refine_ls_restrained_S_all 0.987
_refine_ls_R_factor_all 0.1201
_refine_ls_R_factor_gt 0.0679
_refine_ls_shift/su_max 0.000
_refine_ls_shift/su_mean 0.000
_refine_ls_structure_factor_coef Fsqd
_refine_ls_weighting_details 'w=1/[\s^2^(Fo^2^)+(0.1975P)^2^] where P=(Fo^2^+2Fc^2^)/3'
_refine_ls_weighting_scheme calc
_refine_ls_wR_factor_gt 0.1906
_refine_ls_wR_factor_ref 0.2788
_reflns_Friedel_coverage 0.000
_reflns_number_gt 4768
_reflns_number_total 7647
_reflns_threshold_expression 'I > 2\s(I)'
_cod_data_source_file ol5b02705_si_002.cif
_cod_data_source_block 141016LT
_cod_depositor_comments
;
The following automatic conversions were performed:

data item '_exptl_crystal_density_meas' value 'not measured' was
changed to '?' -- the value is perceived as not measured.

Automatic conversion script
Id: cif_fix_values 6909 2019-04-08 15:41:33Z antanas 
;
_cod_original_cell_volume 7372(2)
_cod_database_code 1555381
_shelx_space_group_comment
;
The symmetry employed for this shelxl refinement is uniquely defined
by the following loop, which should always be used as a source of
symmetry information in preference to the above space-group names.
They are only intended as comments.
;
_shelxl_version_number 2014/6

loop_
_space_group_symop_operation_xyz
'x, y, z'
'x+1/2, -y, -z+1/2'
'-x, y+1/2, -z+1/2'
'-x+1/2, -y+1/2, z'
'-x, -y, -z'
'-x-1/2, y, z-1/2'
'x, -y-1/2, z-1/2'
'x-1/2, y-1/2, -z'

loop_
_atom_site_label
_atom_site_type_symbol
_atom_site_fract_x
_atom_site_fract_y
_atom_site_fract_z
_atom_site_U_iso_or_equiv
_atom_site_adp_type
_atom_site_occupancy
_atom_site_site_symmetry_order
_atom_site_calc_flag
_atom_site_refinement_flags_posn
_atom_site_refinement_flags_adp
C1 C 0.02141(14) 0.09669(15) 0.9320(2) 0.0254(8) Uani 1 1 d . .
C2 C 0.07851(14) 0.08562(16) 0.9655(2) 0.0274(8) Uani 1 1 d . .
H16 H 0.0839 0.0613 1.0173 0.033 Uiso 1 1 calc R U
C3 C 0.12732(14) 0.11054(16) 0.9225(2) 0.0280(8) Uani 1 1 d . .
H17 H 0.1667 0.1036 0.9453 0.034 Uiso 1 1 calc R U
C4 C 0.11991(13) 0.14600(14) 0.8457(2) 0.0217(7) Uani 1 1 d . .
C5 C 0.17475(13) 0.17396(14) 0.8003(2) 0.0217(7) Uani 1 1 d . .
H15 H 0.2090 0.1729 0.8440 0.026 Uiso 1 1 calc R U
C6 C 0.16302(13) 0.23900(14) 0.7759(2) 0.0209(7) Uani 1 1 d . .
C7 C 0.15662(13) 0.28050(15) 0.8492(2) 0.0220(7) Uani 1 1 d . .
C8 C 0.14558(14) 0.34540(15) 0.8279(2) 0.0248(8) Uani 1 1 d . .
H14 H 0.1849 0.3659 0.8214 0.030 Uiso 1 1 calc R U
H13 H 0.1241 0.3641 0.8791 0.030 Uiso 1 1 calc R U
C9 C 0.10850(13) 0.35516(14) 0.7418(2) 0.0214(7) Uani 1 1 d . .
C10 C 0.04451(14) 0.33157(15) 0.7552(3) 0.0278(8) Uani 1 1 d . .
H1 H 0.0247 0.3543 0.8031 0.042 Uiso 1 1 calc R U
H2 H 0.0461 0.2892 0.7718 0.042 Uiso 1 1 calc R U
H3 H 0.0217 0.3361 0.6992 0.042 Uiso 1 1 calc R U
C11 C 0.01234(14) 0.13056(15) 0.8554(2) 0.0277(8) Uani 1 1 d . .
H19 H -0.0271 0.1370 0.8326 0.033 Uiso 1 1 calc R U
C12 C 0.06197(14) 0.15493(15) 0.8128(2) 0.0241(8) Uani 1 1 d . .
H18 H 0.0564 0.1782 0.7600 0.029 Uiso 1 1 calc R U
C13 C 0.10491(15) 0.42165(14) 0.7188(3) 0.0281(8) Uani 1 1 d . .
H6 H 0.0765 0.4276 0.6692 0.042 Uiso 1 1 calc R U
H4 H 0.1449 0.4361 0.7010 0.042 Uiso 1 1 calc R U
H5 H 0.0910 0.4440 0.7716 0.042 Uiso 1 1 calc R U
C14 C 0.14017(14) 0.32138(14) 0.6654(2) 0.0240(8) Uani 1 1 d . .
H11 H 0.1130 0.3201 0.6126 0.029 Uiso 1 1 calc R U
H12 H 0.1768 0.3438 0.6478 0.029 Uiso 1 1 calc R U
C15 C 0.15789(13) 0.25832(14) 0.6898(2) 0.0211(7) Uani 1 1 d . .
C16 C 0.19041(13) 0.16225(14) 0.6318(2) 0.0217(7) Uani 1 1 d . .
C17 C 0.19339(13) 0.13798(14) 0.7173(2) 0.0212(7) Uani 1 1 d . .
C18 C 0.21456(14) 0.07888(14) 0.7288(3) 0.0255(8) Uani 1 1 d . .
H10 H 0.2174 0.0612 0.7867 0.031 Uiso 1 1 calc R U
C19 C 0.23083(13) 0.04796(15) 0.6529(2) 0.0241(8) Uani 1 1 d . .
C20 C 0.26335(17) -0.01951(16) 0.5540(3) 0.0344(9) Uani 1 1 d . .
H9 H 0.2384 -0.0532 0.5322 0.041 Uiso 1 1 calc R U
H8 H 0.3063 -0.0299 0.5445 0.041 Uiso 1 1 calc R U
C21 C 0.22829(14) 0.07352(14) 0.5688(2) 0.0230(7) Uani 1 1 d . .
C22 C 0.20817(13) 0.13044(15) 0.5546(2) 0.0229(7) Uani 1 1 d . .
H7 H 0.2063 0.1476 0.4962 0.028 Uiso 1 1 calc R U
C23 C -0.01693(16) 0.7944(2) 0.5027(3) 0.0425(11) Uani 1 1 d . .
H39 H -0.0576 0.7840 0.5253 0.051 Uiso 1 1 calc R U
H36 H -0.0115 0.8382 0.5076 0.051 Uiso 1 1 calc R U
C24 C 0.04557(14) 0.74997(15) 0.4063(3) 0.0268(8) Uani 1 1 d . .
C25 C 0.07609(14) 0.73166(15) 0.3319(3) 0.0264(8) Uani 1 1 d . .
H35 H 0.0600 0.7375 0.2734 0.032 Uiso 1 1 calc R U
C26 C 0.13258(13) 0.70360(14) 0.3447(2) 0.0233(7) Uani 1 1 d . .
C27 C 0.16563(13) 0.68001(15) 0.2626(2) 0.0221(7) Uani 1 1 d . .
H38 H 0.1654 0.7120 0.2157 0.027 Uiso 1 1 calc R U
C28 C 0.13453(13) 0.62498(14) 0.2239(2) 0.0211(7) Uani 1 1 d . .
C29 C 0.11986(15) 0.62365(16) 0.1327(2) 0.0280(8) Uani 1 1 d . .
H22 H 0.1265 0.6581 0.0965 0.034 Uiso 1 1 calc R U
C30 C 0.09569(17) 0.57266(16) 0.0946(3) 0.0340(9) Uani 1 1 d . .
H21 H 0.0858 0.5720 0.0325 0.041 Uiso 1 1 calc R U
C31 C 0.08605(14) 0.52311(15) 0.1466(2) 0.0262(8) Uani 1 1 d . .
C32 C 0.12172(14) 0.57481(15) 0.2755(2) 0.0270(8) Uani 1 1 d . .
H24 H 0.1300 0.5758 0.3382 0.032 Uiso 1 1 calc R U
C33 C 0.09720(15) 0.52331(15) 0.2386(2) 0.0273(8) Uani 1 1 d . .
H23 H 0.0883 0.4894 0.2748 0.033 Uiso 1 1 calc R U
C34 C 0.15563(13) 0.69748(14) 0.4312(2) 0.0232(7) Uani 1 1 d . .
C35 C 0.25072(13) 0.66140(14) 0.3723(2) 0.0200(7) Uani 1 1 d . .
C36 C 0.23121(13) 0.66575(14) 0.2859(2) 0.0199(7) Uani 1 1 d . .
C37 C 0.27120(13) 0.65472(15) 0.2123(2) 0.0234(7) Uani 1 1 d . .
C38 C 0.33448(14) 0.63337(16) 0.2327(2) 0.0271(8) Uani 1 1 d . .
H34 H 0.3621 0.6681 0.2297 0.032 Uiso 1 1 calc R U
H33 H 0.3469 0.6048 0.1853 0.032 Uiso 1 1 calc R U
C39 C 0.34223(14) 0.60292(15) 0.3247(2) 0.0264(8) Uani 1 1 d . .
C40 C 0.31504(13) 0.64436(15) 0.3954(2) 0.0244(8) Uani 1 1 d . .
H26 H 0.3157 0.6241 0.4546 0.029 Uiso 1 1 calc R U
H25 H 0.3398 0.6811 0.4000 0.029 Uiso 1 1 calc R U
C41 C 0.41018(15) 0.59320(18) 0.3399(3) 0.0353(9) Uani 1 1 d . .
H29 H 0.4303 0.6321 0.3459 0.053 Uiso 1 1 calc R U
H28 H 0.4272 0.5715 0.2886 0.053 Uiso 1 1 calc R U
H27 H 0.4163 0.5698 0.3949 0.053 Uiso 1 1 calc R U
C42 C 0.31038(16) 0.54207(16) 0.3285(3) 0.0333(9) Uani 1 1 d . .
H30 H 0.3186 0.5229 0.3865 0.050 Uiso 1 1 calc R U
H31 H 0.3254 0.5165 0.2799 0.050 Uiso 1 1 calc R U
H32 H 0.2668 0.5479 0.3216 0.050 Uiso 1 1 calc R U
C43 C 0.12370(14) 0.71669(15) 0.5075(2) 0.0259(8) Uani 1 1 d . .
H37 H 0.1394 0.7121 0.5665 0.031 Uiso 1 1 calc R U
C44 C 0.06840(15) 0.74258(16) 0.4919(3) 0.0281(8) Uani 1 1 d . .
N1 N -0.03112(12) 0.07098(14) 0.9776(2) 0.0318(7) Uani 1 1 d . .
N2 N 0.16898(12) 0.22119(12) 0.6196(2) 0.0241(6) Uani 1 1 d . .
H20 H 0.1626 0.2343 0.5646 0.029 Uiso 1 1 calc R U
N3 N 0.06431(13) 0.46802(14) 0.1038(2) 0.0351(8) Uani 1 1 d . .
N4 N 0.21375(11) 0.67278(12) 0.44333(19) 0.0229(6) Uani 1 1 d . .
H40 H 0.2263 0.6646 0.4981 0.028 Uiso 1 1 calc R U
O1 O -0.07933(11) 0.06893(13) 0.9388(2) 0.0450(8) Uani 1 1 d . .
O2 O -0.02403(11) 0.05256(13) 1.05547(19) 0.0393(7) Uani 1 1 d . .
O3 O 0.16072(10) 0.26339(11) 0.92858(16) 0.0280(6) Uani 1 1 d . .
O4 O 0.25250(12) -0.00991(11) 0.64634(17) 0.0350(6) Uani 1 1 d . .
O5 O 0.24886(10) 0.03368(10) 0.50462(16) 0.0301(6) Uani 1 1 d . .
O6 O -0.01084(10) 0.77592(12) 0.41104(17) 0.0329(6) Uani 1 1 d . .
O7 O 0.06203(18) 0.46638(15) 0.0216(2) 0.0736(12) Uani 1 1 d . .
O8 O 0.05117(13) 0.42546(12) 0.1502(2) 0.0464(8) Uani 1 1 d . .
O9 O 0.02826(10) 0.76404(12) 0.55468(18) 0.0335(6) Uani 1 1 d . .
O10 O 0.25526(10) 0.66243(11) 0.13234(16) 0.0276(6) Uani 1 1 d . .

loop_
_atom_site_aniso_label
_atom_site_aniso_U_11
_atom_site_aniso_U_22
_atom_site_aniso_U_33
_atom_site_aniso_U_23
_atom_site_aniso_U_13
_atom_site_aniso_U_12
C1 0.0201(16) 0.0236(18) 0.032(2) -0.0014(16) 0.0039(13) -0.0027(13)
C2 0.0254(17) 0.033(2) 0.0243(19) 0.0068(16) -0.0018(14) -0.0016(14)
C3 0.0200(16) 0.0301(19) 0.034(2) 0.0070(16) -0.0031(14) 0.0007(13)
C4 0.0168(15) 0.0194(16) 0.0289(19) 0.0000(14) 0.0013(13) -0.0013(12)
C5 0.0142(14) 0.0237(18) 0.0271(19) 0.0002(14) -0.0035(12) -0.0018(12)
C6 0.0149(14) 0.0226(17) 0.0251(19) 0.0005(14) 0.0005(13) -0.0032(12)
C7 0.0123(14) 0.0264(18) 0.027(2) -0.0004(15) -0.0016(13) -0.0046(12)
C8 0.0205(16) 0.0243(18) 0.0295(19) -0.0048(15) 0.0014(13) -0.0039(13)
C9 0.0163(15) 0.0181(16) 0.0297(19) -0.0004(14) 0.0007(12) -0.0025(12)
C10 0.0161(16) 0.0248(18) 0.043(2) -0.0006(16) 0.0011(14) -0.0026(13)
C11 0.0161(15) 0.0255(18) 0.042(2) 0.0021(17) -0.0055(14) -0.0030(13)
C12 0.0229(16) 0.0249(18) 0.0246(19) 0.0045(15) -0.0032(13) -0.0016(13)
C13 0.0261(17) 0.0207(18) 0.037(2) -0.0018(16) 0.0007(15) -0.0029(13)
C14 0.0181(15) 0.0210(17) 0.033(2) 0.0020(15) -0.0012(13) -0.0007(12)
C15 0.0146(14) 0.0212(17) 0.028(2) -0.0008(14) -0.0007(13) -0.0035(12)
C16 0.0141(14) 0.0198(17) 0.031(2) 0.0009(15) -0.0009(13) -0.0003(12)
C17 0.0131(14) 0.0197(17) 0.0310(19) -0.0003(14) -0.0009(12) -0.0031(12)
C18 0.0201(16) 0.0204(17) 0.036(2) 0.0033(15) 0.0027(14) -0.0013(13)
C19 0.0187(15) 0.0177(16) 0.036(2) 0.0008(15) 0.0001(14) 0.0002(12)
C20 0.042(2) 0.026(2) 0.035(2) -0.0023(17) -0.0017(17) 0.0082(16)
C21 0.0162(15) 0.0195(17) 0.033(2) -0.0029(15) 0.0001(13) -0.0013(12)
C22 0.0174(15) 0.0225(17) 0.0289(19) -0.0019(15) 0.0002(13) -0.0015(12)
C23 0.0243(18) 0.060(3) 0.043(2) -0.017(2) 0.0041(16) 0.0077(17)
C24 0.0162(15) 0.0258(19) 0.038(2) -0.0054(16) 0.0031(14) -0.0010(13)
C25 0.0172(15) 0.0274(19) 0.035(2) -0.0027(16) 0.0005(14) -0.0024(13)
C26 0.0171(15) 0.0189(17) 0.034(2) -0.0015(15) 0.0017(13) -0.0007(12)
C27 0.0175(15) 0.0196(17) 0.0293(19) 0.0013(14) 0.0014(13) -0.0014(12)
C28 0.0144(14) 0.0208(16) 0.0280(19) 0.0003(14) 0.0003(12) 0.0033(12)
C29 0.0319(18) 0.0246(18) 0.027(2) 0.0028(15) -0.0031(14) -0.0035(14)
C30 0.042(2) 0.029(2) 0.031(2) 0.0012(16) -0.0070(17) -0.0026(16)
C31 0.0207(16) 0.0237(18) 0.034(2) -0.0039(15) -0.0029(14) -0.0031(13)
C32 0.0237(17) 0.0301(19) 0.0271(19) 0.0025(16) -0.0009(14) -0.0040(14)
C33 0.0224(17) 0.0273(19) 0.032(2) 0.0053(16) 0.0012(14) -0.0047(13)
C34 0.0184(15) 0.0167(16) 0.034(2) -0.0002(15) 0.0024(13) -0.0028(12)
C35 0.0196(15) 0.0154(15) 0.0250(19) 0.0001(14) 0.0016(12) -0.0011(12)
C36 0.0191(15) 0.0178(16) 0.0227(18) -0.0002(14) -0.0005(13) -0.0007(12)
C37 0.0184(15) 0.0210(17) 0.031(2) 0.0023(15) -0.0014(14) -0.0038(12)
C38 0.0190(16) 0.032(2) 0.031(2) -0.0034(16) 0.0014(13) -0.0001(13)
C39 0.0203(16) 0.0249(18) 0.034(2) -0.0022(16) 0.0019(14) 0.0030(13)
C40 0.0192(15) 0.0221(18) 0.032(2) 0.0011(15) -0.0008(13) -0.0001(13)
C41 0.0249(18) 0.041(2) 0.040(2) -0.0020(19) 0.0001(16) 0.0107(15)
C42 0.0360(19) 0.0237(19) 0.040(2) -0.0046(17) 0.0060(16) 0.0039(15)
C43 0.0257(17) 0.0211(17) 0.031(2) -0.0010(15) 0.0037(14) -0.0016(13)
C44 0.0218(16) 0.0246(18) 0.038(2) -0.0063(16) 0.0089(15) -0.0055(13)
N1 0.0225(15) 0.0268(17) 0.046(2) 0.0065(15) 0.0036(14) -0.0004(12)
N2 0.0228(14) 0.0192(15) 0.0302(17) 0.0022(13) -0.0013(11) 0.0028(11)
N3 0.0329(17) 0.0254(17) 0.047(2) -0.0018(16) -0.0028(14) -0.0072(13)
N4 0.0232(14) 0.0209(15) 0.0247(16) 0.0019(12) -0.0007(11) 0.0018(11)
O1 0.0211(13) 0.0533(19) 0.0605(19) 0.0223(15) -0.0047(12) -0.0092(12)
O2 0.0321(14) 0.0427(17) 0.0431(17) 0.0060(14) 0.0079(12) -0.0073(12)
O3 0.0282(13) 0.0295(14) 0.0263(14) -0.0013(11) 0.0002(10) -0.0031(10)
O4 0.0510(16) 0.0195(13) 0.0345(16) -0.0001(11) 0.0070(12) 0.0070(11)
O5 0.0341(13) 0.0186(13) 0.0375(16) -0.0039(11) 0.0023(11) 0.0046(10)
O6 0.0174(11) 0.0413(16) 0.0400(16) -0.0097(12) 0.0041(10) 0.0041(10)
O7 0.133(3) 0.044(2) 0.043(2) -0.0059(16) -0.017(2) -0.034(2)
O8 0.0509(17) 0.0305(16) 0.058(2) -0.0001(14) -0.0028(14) -0.0178(13)
O9 0.0236(12) 0.0364(15) 0.0405(16) -0.0101(12) 0.0096(11) 0.0029(10)
O10 0.0214(12) 0.0339(14) 0.0274(15) -0.0008(11) 0.0006(9) -0.0005(10)

loop_
_atom_type_symbol
_atom_type_description
_atom_type_scat_dispersion_real
_atom_type_scat_dispersion_imag
_atom_type_scat_source
C C 0.0033 0.0016 'International Tables Vol C Tables 4.2.6.8 and 6.1.1.4'
H H 0.0000 0.0000 'International Tables Vol C Tables 4.2.6.8 and 6.1.1.4'
N N 0.0061 0.0033 'International Tables Vol C Tables 4.2.6.8 and 6.1.1.4'
O O 0.0106 0.0060 'International Tables Vol C Tables 4.2.6.8 and 6.1.1.4'

loop_
_geom_angle_atom_site_label_1
_geom_angle_atom_site_label_2
_geom_angle_atom_site_label_3
_geom_angle
C11 C1 C2 121.9(3)
C11 C1 N1 118.7(3)
C2 C1 N1 119.5(3)
C3 C2 C1 118.7(3)
C3 C2 H16 120.6
C1 C2 H16 120.6
C2 C3 C4 121.1(3)
C2 C3 H17 119.5
C4 C3 H17 119.5
C12 C4 C3 118.5(3)
C12 C4 C5 121.5(3)
C3 C4 C5 120.0(3)
C6 C5 C4 111.1(2)
C6 C5 C17 110.8(3)
C4 C5 C17 111.0(3)
C6 C5 H15 107.9
C4 C5 H15 107.9
C17 C5 H15 107.9
C15 C6 C7 120.1(3)
C15 C6 C5 123.0(3)
C7 C6 C5 116.9(3)
O3 C7 C6 120.9(3)
O3 C7 C8 120.5(3)
C6 C7 C8 118.6(3)
C7 C8 C9 113.5(3)
C7 C8 H14 108.9
C9 C8 H14 108.9
C7 C8 H13 108.9
C9 C8 H13 108.9
H14 C8 H13 107.7
C13 C9 C10 108.4(3)
C13 C9 C14 109.7(3)
C10 C9 C14 110.6(3)
C13 C9 C8 110.6(3)
C10 C9 C8 109.8(3)
C14 C9 C8 107.6(3)
C9 C10 H1 109.5
C9 C10 H2 109.5
H1 C10 H2 109.5
C9 C10 H3 109.5
H1 C10 H3 109.5
H2 C10 H3 109.5
C12 C11 C1 118.5(3)
C12 C11 H19 120.7
C1 C11 H19 120.7
C11 C12 C4 121.2(3)
C11 C12 H18 119.4
C4 C12 H18 119.4
C9 C13 H6 109.5
C9 C13 H4 109.5
H6 C13 H4 109.5
C9 C13 H5 109.5
H6 C13 H5 109.5
H4 C13 H5 109.5
C15 C14 C9 113.6(3)
C15 C14 H11 108.8
C9 C14 H11 108.8
C15 C14 H12 108.8
C9 C14 H12 108.8
H11 C14 H12 107.7
N2 C15 C6 121.1(3)
N2 C15 C14 115.7(3)
C6 C15 C14 123.2(3)
C17 C16 C22 122.6(3)
C17 C16 N2 120.0(3)
C22 C16 N2 117.4(3)
C16 C17 C18 119.6(3)
C16 C17 C5 121.5(3)
C18 C17 C5 118.9(3)
C19 C18 C17 117.3(3)
C19 C18 H10 121.4
C17 C18 H10 121.4
C18 C19 C21 121.9(3)
C18 C19 O4 128.3(3)
C21 C19 O4 109.8(3)
O4 C20 O5 109.6(3)
O4 C20 H9 109.8
O5 C20 H9 109.8
O4 C20 H8 109.8
O5 C20 H8 109.8
H9 C20 H8 108.2
C22 C21 C19 122.7(3)
C22 C21 O5 127.0(3)
C19 C21 O5 110.3(3)
C21 C22 C16 115.9(3)
C21 C22 H7 122.1
C16 C22 H7 122.1
O6 C23 O9 108.1(3)
O6 C23 H39 110.1
O9 C23 H39 110.1
O6 C23 H36 110.1
O9 C23 H36 110.1
H39 C23 H36 108.4
C25 C24 C44 122.1(3)
C25 C24 O6 128.2(3)
C44 C24 O6 109.6(3)
C24 C25 C26 117.7(3)
C24 C25 H35 121.1
C26 C25 H35 121.1
C34 C26 C25 119.5(3)
C34 C26 C27 122.2(3)
C25 C26 C27 118.3(3)
C26 C27 C28 111.5(3)
C26 C27 C36 110.5(3)
C28 C27 C36 110.4(3)
C26 C27 H38 108.1
C28 C27 H38 108.1
C36 C27 H38 108.1
C32 C28 C29 118.3(3)
C32 C28 C27 122.3(3)
C29 C28 C27 119.4(3)
C30 C29 C28 120.4(3)
C30 C29 H22 119.8
C28 C29 H22 119.8
C31 C30 C29 119.8(3)
C31 C30 H21 120.1
C29 C30 H21 120.1
C30 C31 C33 121.7(3)
C30 C31 N3 119.0(3)
C33 C31 N3 119.2(3)
C33 C32 C28 122.0(3)
C33 C32 H24 119.0
C28 C32 H24 119.0
C32 C33 C31 117.6(3)
C32 C33 H23 121.2
C31 C33 H23 121.2
C26 C34 C43 122.2(3)
C26 C34 N4 119.4(3)
C43 C34 N4 118.4(3)
C36 C35 N4 121.9(3)
C36 C35 C40 122.1(3)
N4 C35 C40 115.9(3)
C35 C36 C37 120.9(3)
C35 C36 C27 122.1(3)
C37 C36 C27 116.9(3)
O10 C37 C36 121.9(3)
O10 C37 C38 119.7(3)
C36 C37 C38 118.4(3)
C37 C38 C39 115.0(3)
C37 C38 H34 108.5
C39 C38 H34 108.5
C37 C38 H33 108.5
C39 C38 H33 108.5
H34 C38 H33 107.5
C40 C39 C42 109.3(3)
C40 C39 C38 107.5(3)
C42 C39 C38 111.9(3)
C40 C39 C41 111.8(3)
C42 C39 C41 108.7(3)
C38 C39 C41 107.6(3)
C35 C40 C39 111.6(3)
C35 C40 H26 109.3
C39 C40 H26 109.3
C35 C40 H25 109.3
C39 C40 H25 109.3
H26 C40 H25 108.0
C39 C41 H29 109.5
C39 C41 H28 109.5
H29 C41 H28 109.5
C39 C41 H27 109.5
H29 C41 H27 109.5
H28 C41 H27 109.5
C39 C42 H30 109.5
C39 C42 H31 109.5
H30 C42 H31 109.5
C39 C42 H32 109.5
H30 C42 H32 109.5
H31 C42 H32 109.5
C44 C43 C34 116.2(3)
C44 C43 H37 121.9
C34 C43 H37 121.9
C43 C44 O9 127.4(3)
C43 C44 C24 122.3(3)
O9 C44 C24 110.3(3)
O1 N1 O2 122.9(3)
O1 N1 C1 119.7(3)
O2 N1 C1 117.5(3)
C15 N2 C16 122.2(3)
C15 N2 H20 118.9
C16 N2 H20 118.9
O8 N3 O7 122.4(3)
O8 N3 C31 119.3(3)
O7 N3 C31 118.2(3)
C35 N4 C34 121.6(3)
C35 N4 H40 119.2
C34 N4 H40 119.2
C19 O4 C20 105.6(3)
C21 O5 C20 104.7(3)
C24 O6 C23 104.8(3)
C44 O9 C23 104.5(3)

loop_
_geom_bond_atom_site_label_1
_geom_bond_atom_site_label_2
_geom_bond_distance
C1 C11 1.383(5)
C1 C2 1.383(5)
C1 N1 1.465(4)
C2 C3 1.375(5)
C2 H16 0.9500
C3 C4 1.400(5)
C3 H17 0.9500
C4 C12 1.390(4)
C4 C5 1.525(4)
C5 C6 1.520(5)
C5 C17 1.531(5)
C5 H15 1.0000
C6 C15 1.356(5)
C6 C7 1.438(5)
C7 O3 1.245(4)
C7 C8 1.504(4)
C8 C9 1.538(4)
C8 H14 0.9900
C8 H13 0.9900
C9 C13 1.526(4)
C9 C10 1.527(4)
C9 C14 1.534(5)
C10 H1 0.9800
C10 H2 0.9800
C10 H3 0.9800
C11 C12 1.382(5)
C11 H19 0.9500
C12 H18 0.9500
C13 H6 0.9800
C13 H4 0.9800
C13 H5 0.9800
C14 C15 1.507(4)
C14 H11 0.9900
C14 H12 0.9900
C15 N2 1.356(4)
C16 C17 1.384(5)
C16 C22 1.406(5)
C16 N2 1.411(4)
C17 C18 1.412(4)
C18 C19 1.372(5)
C18 H10 0.9500
C19 C21 1.376(5)
C19 O4 1.382(4)
C20 O4 1.411(4)
C20 O5 1.433(4)
C20 H9 0.9900
C20 H8 0.9900
C21 C22 1.364(5)
C21 O5 1.382(4)
C22 H7 0.9500
C23 O6 1.431(5)
C23 O9 1.436(5)
C23 H39 0.9900
C23 H36 0.9900
C24 C25 1.361(5)
C24 C44 1.379(5)
C24 O6 1.381(4)
C25 C26 1.414(4)
C25 H35 0.9500
C26 C34 1.393(5)
C26 C27 1.518(5)
C27 C28 1.523(4)
C27 C36 1.529(4)
C27 H38 1.0000
C28 C32 1.388(5)
C28 C29 1.396(5)
C29 C30 1.380(5)
C29 H22 0.9500
C30 C31 1.367(5)
C30 H21 0.9500
C31 C33 1.391(5)
C31 N3 1.467(4)
C32 C33 1.386(5)
C32 H24 0.9500
C33 H23 0.9500
C34 C43 1.405(5)
C34 N4 1.414(4)
C35 C36 1.360(4)
C35 N4 1.362(4)
C35 C40 1.516(4)
C36 C37 1.431(5)
C37 O10 1.252(4)
C37 C38 1.513(4)
C38 C39 1.538(5)
C38 H34 0.9900
C38 H33 0.9900
C39 C40 1.525(5)
C39 C42 1.533(5)
C39 C41 1.539(4)
C40 H26 0.9900
C40 H25 0.9900
C41 H29 0.9800
C41 H28 0.9800
C41 H27 0.9800
C42 H30 0.9800
C42 H31 0.9800
C42 H32 0.9800
C43 C44 1.376(5)
C43 H37 0.9500
C44 O9 1.377(4)
N1 O1 1.216(4)
N1 O2 1.240(4)
N2 H20 0.8800
N3 O8 1.211(4)
N3 O7 1.224(4)
N4 H40 0.8800
